data_7112339
loop_
_publ_author_name
'Li, Shaoguang'
'Langenegger, Simon M.'
'H\"aner, Robert'

_publ_section_title
;
 Control of aggregation-induced emission by DNA hybridization.
;
_journal_issue 52
_journal_name_full 'Chemical communications (Cambridge, England)'
_journal_page_first 5835
_journal_page_last 5837
_journal_paper_doi 10.1039/c3cc42706d
_journal_volume 49
_journal_year 2013
_chemical_formula_moiety 'C34 H28 O2', 0.5(C H2 Cl2)'
_chemical_formula_sum 'C34.5 H29 Cl O2'
_chemical_formula_weight 511.03
_chemical_name_systematic
;
?
;
_space_group_IT_number 2
_symmetry_cell_setting triclinic
_symmetry_space_group_name_Hall '-P 1'
_symmetry_space_group_name_H-M 'P -1'
_atom_sites_solution_hydrogens geom
_atom_sites_solution_primary direct
_atom_sites_solution_secondary difmap
_cell_angle_alpha 99.498(2)
_cell_angle_beta 91.6021(19)
_cell_angle_gamma 107.191(2)
_cell_formula_units_Z 2
_cell_length_a 9.33039(18)
_cell_length_b 11.2433(4)
_cell_length_c 13.3555(3)
_cell_measurement_reflns_used 9611
_cell_measurement_temperature 173(2)
_cell_measurement_theta_max 28.0564
_cell_measurement_theta_min 1.5479
_cell_volume 1315.73(6)
_computing_cell_refinement
;
CrysAlisPro, Agilent Technologies,
Version 1.171.35.19 (release 27-10-2011 CrysAlis171 .NET)
(compiled Oct 27 2011,15:02:11)
;
_computing_data_collection
;
CrysAlisPro, Agilent Technologies,
Version 1.171.35.19 (release 27-10-2011 CrysAlis171 .NET)
(compiled Oct 27 2011,15:02:11)
;
_computing_data_reduction
;
CrysAlisPro, Agilent Technologies,
Version 1.171.35.19 (release 27-10-2011 CrysAlis171 .NET)
(compiled Oct 27 2011,15:02:11)
;
_computing_structure_refinement 'SHELXL-97 (Sheldrick, 2008)'
_diffrn_ambient_temperature 173(2)
_diffrn_detector_area_resol_mean 16.0965
_diffrn_measured_fraction_theta_full 0.999
_diffrn_measured_fraction_theta_max 0.93
_diffrn_measurement_device_type 'SuperNova, Single source at offset), Eos'
_diffrn_measurement_method '\w scans'
_diffrn_orient_matrix_UB_11 0.0307422
_diffrn_orient_matrix_UB_12 0.0657908
_diffrn_orient_matrix_UB_13 0.0002661
_diffrn_orient_matrix_UB_21 0.0038294
_diffrn_orient_matrix_UB_22 0.0120718
_diffrn_orient_matrix_UB_23 0.0539946
_diffrn_orient_matrix_UB_31 0.0735854
_diffrn_orient_matrix_UB_32 -0.0059304
_diffrn_orient_matrix_UB_33 0.0018528
_diffrn_radiation_monochromator mirror
_diffrn_radiation_source 'SuperNova (Mo) X-ray Source'
_diffrn_radiation_type MoK\a
_diffrn_radiation_wavelength 0.71073
_diffrn_reflns_av_R_equivalents 0.0404
_diffrn_reflns_av_unetI/netI 0.0326
_diffrn_reflns_limit_h_max 12
_diffrn_reflns_limit_h_min -12
_diffrn_reflns_limit_k_max 14
_diffrn_reflns_limit_k_min -14
_diffrn_reflns_limit_l_max 17
_diffrn_reflns_limit_l_min -17
_diffrn_reflns_number 28043
_diffrn_reflns_theta_full 26.5
_diffrn_reflns_theta_max 28.12
_diffrn_reflns_theta_min 1.55
_exptl_absorpt_coefficient_mu 0.176
_exptl_absorpt_correction_T_max 1
_exptl_absorpt_correction_T_min 0.83514
_exptl_absorpt_correction_type multi-scan
_exptl_absorpt_process_details
;
CrysAlisPro, Agilent Technologies,
Version 1.171.35.19 (release 27-10-2011 CrysAlis171 .NET)
(compiled Oct 27 2011,15:02:11)
Empirical absorption correction using spherical harmonics,
implemented in SCALE3 ABSPACK scaling algorithm.
;
_exptl_crystal_colour colorless
_exptl_crystal_density_diffrn 1.29
_exptl_crystal_density_method 'not measured'
_exptl_crystal_description plate
_exptl_crystal_F_000 538
_exptl_crystal_size_max 0.3219
_exptl_crystal_size_mid 0.2118
_exptl_crystal_size_min 0.0524
_refine_diff_density_max 0.353
_refine_diff_density_min -0.834
_refine_diff_density_rms 0.07
_refine_ls_extinction_method none
_refine_ls_goodness_of_fit_ref 1.083
_refine_ls_hydrogen_treatment constr
_refine_ls_matrix_type full
_refine_ls_number_parameters 354
_refine_ls_number_reflns 5974
_refine_ls_number_restraints 3
_refine_ls_restrained_S_all 1.084
_refine_ls_R_factor_all 0.0842
_refine_ls_R_factor_gt 0.0648
_refine_ls_shift/su_max 0
_refine_ls_shift/su_mean 0
_refine_ls_structure_factor_coef Fsqd
_refine_ls_weighting_details 'calc w=1/[\s^2^(Fo^2^)+(0.1102P)^2^+0.8897P] where P=(Fo^2^+2Fc^2^)/3'
_refine_ls_weighting_scheme calc
_refine_ls_wR_factor_gt 0.1988
_refine_ls_wR_factor_ref 0.2163
_reflns_number_gt 4555
_reflns_number_total 5974
_reflns_threshold_expression >2\s(I)
_cod_data_source_file c3cc42706d.txt
_cod_data_source_block 2
_cod_original_cell_volume 1315.72(6)
_cod_original_formula_sum 'C34.50 H29 Cl O2'
_cod_database_code 7112339

loop_
_symmetry_equiv_pos_as_xyz
'x, y, z'
'-x, -y, -z'

loop_
_atom_site_label
_atom_site_type_symbol
_atom_site_fract_x
_atom_site_fract_y
_atom_site_fract_z
_atom_site_U_iso_or_equiv
_atom_site_adp_type
_atom_site_occupancy
_atom_site_symmetry_multiplicity
_atom_site_calc_flag
_atom_site_refinement_flags
_atom_site_disorder_assembly
_atom_site_disorder_group
C1 C 0.3888(2) 0.2265(2) 0.06452(16) 0.0273(5) Uani 1 1 d . . .
C2 C 0.3274(3) 0.3193(2) 0.10895(17) 0.0312(5) Uani 1 1 d . . .
H2 H 0.2917 0.3668 0.0672 0.037 Uiso 1 1 calc R . .
C3 C 0.3177(3) 0.3433(2) 0.21319(17) 0.0330(5) Uani 1 1 d . . .
H3 H 0.2786 0.4089 0.2424 0.04 Uiso 1 1 calc R . .
C4 C 0.3650(2) 0.2718(2) 0.27573(16) 0.0307(5) Uani 1 1 d . . .
C5 C 0.4201(3) 0.1749(2) 0.23081(17) 0.0325(5) Uani 1 1 d . . .
H5 H 0.449 0.1231 0.2719 0.039 Uiso 1 1 calc R . .
C6 C 0.4332(3) 0.1533(2) 0.12648(17) 0.0302(5) Uani 1 1 d . . .
H6 H 0.4727 0.088 0.0971 0.036 Uiso 1 1 calc R . .
C7 C 0.3590(3) 0.3016(3) 0.38416(18) 0.0383(6) Uani 1 1 d . . .
C8 C 0.3583(3) 0.3336(3) 0.47385(18) 0.0397(6) Uani 1 1 d . . .
C9 C 0.3595(3) 0.3738(3) 0.58420(18) 0.0441(7) Uani 1 1 d . . .
H9A H 0.4651 0.4056 0.6141 0.053 Uiso 1 1 calc R . .
H9B H 0.3072 0.2994 0.6143 0.053 Uiso 1 1 calc R . .
C10 C 0.2849(3) 0.4760(3) 0.61270(19) 0.0415(6) Uani 1 1 d . . .
H10A H 0.3003 0.5069 0.6872 0.05 Uiso 1 1 calc R . .
H10B H 0.3305 0.5483 0.5784 0.05 Uiso 1 1 calc R . .
C11 C 0.5719(2) 0.2289(2) -0.19380(16) 0.0266(4) Uani 1 1 d . . .
C12 C 0.6897(3) 0.3235(2) -0.22195(18) 0.0355(5) Uani 1 1 d . . .
H12 H 0.745 0.3932 -0.1714 0.043 Uiso 1 1 calc R . .
C13 C 0.7282(3) 0.3187(2) -0.32121(18) 0.0357(5) Uani 1 1 d . . .
H13 H 0.8082 0.3852 -0.3381 0.043 Uiso 1 1 calc R . .
C14 C 0.6509(2) 0.2173(2) -0.39649(17) 0.0296(5) Uani 1 1 d . . .
C15 C 0.5332(3) 0.1221(2) -0.36935(18) 0.0351(5) Uani 1 1 d . . .
H15 H 0.4787 0.0521 -0.4199 0.042 Uiso 1 1 calc R . .
C16 C 0.4943(3) 0.1279(2) -0.26978(18) 0.0321(5) Uani 1 1 d . . .
H16 H 0.4134 0.0619 -0.2531 0.038 Uiso 1 1 calc R . .
C17 C 0.6955(3) 0.2137(2) -0.49920(18) 0.0335(5) Uani 1 1 d . . .
C18 C 0.7406(3) 0.2146(2) -0.58218(18) 0.0345(5) Uani 1 1 d . . .
C19 C 0.8051(3) 0.2180(3) -0.68076(18) 0.0384(6) Uani 1 1 d . . .
H19A H 0.7646 0.2719 -0.7179 0.046 Uiso 1 1 calc R . .
H19B H 0.774 0.1314 -0.7217 0.046 Uiso 1 1 calc R . .
C20 C 0.9762(3) 0.2692(3) -0.6699(2) 0.0399(6) Uani 1 1 d . . .
H20A H 1.017 0.2182 -0.6297 0.048 Uiso 1 1 calc R . .
H20B H 1.0147 0.2609 -0.7382 0.048 Uiso 1 1 calc R . .
C21 C 0.2592(2) 0.1682(2) -0.11351(16) 0.0265(4) Uani 1 1 d . . .
C22 C 0.1484(3) 0.0593(2) -0.09987(18) 0.0332(5) Uani 1 1 d . . .
H22 H 0.1675 0.0113 -0.0517 0.04 Uiso 1 1 calc R . .
C23 C 0.0091(3) 0.0200(3) -0.15661(19) 0.0395(6) Uani 1 1 d . . .
H23 H -0.0655 -0.055 -0.1474 0.047 Uiso 1 1 calc R . .
C24 C -0.0204(3) 0.0896(3) -0.2258(2) 0.0447(6) Uani 1 1 d . . .
H24 H -0.1151 0.0627 -0.2644 0.054 Uiso 1 1 calc R . .
C25 C 0.0880(3) 0.1984(3) -0.2387(2) 0.0457(6) Uani 1 1 d . . .
H25 H 0.0676 0.2471 -0.2859 0.055 Uiso 1 1 calc R . .
C26 C 0.2266(3) 0.2371(2) -0.18324(18) 0.0335(5) Uani 1 1 d . . .
H26 H 0.3005 0.3121 -0.1931 0.04 Uiso 1 1 calc R . .
C27 C 0.6828(2) 0.2913(2) -0.01237(16) 0.0274(5) Uani 1 1 d . . .
C28 C 0.7145(3) 0.4048(2) 0.05590(18) 0.0335(5) Uani 1 1 d . . .
H28 H 0.6423 0.4494 0.0628 0.04 Uiso 1 1 calc R . .
C29 C 0.8513(3) 0.4534(3) 0.1142(2) 0.0414(6) Uani 1 1 d . . .
H29 H 0.8724 0.5315 0.1604 0.05 Uiso 1 1 calc R . .
C30 C 0.9560(3) 0.3897(3) 0.1056(2) 0.0445(6) Uani 1 1 d . . .
H30 H 1.049 0.4231 0.1462 0.053 Uiso 1 1 calc R . .
C31 C 0.9265(3) 0.2765(3) 0.0376(2) 0.0438(6) Uani 1 1 d . . .
H31 H 0.9991 0.2323 0.0315 0.053 Uiso 1 1 calc R . .
C32 C 0.7906(3) 0.2280(2) -0.02138(19) 0.0342(5) Uani 1 1 d . . .
H32 H 0.7709 0.1507 -0.0685 0.041 Uiso 1 1 calc R . .
C33 C 0.4045(2) 0.2105(2) -0.04848(17) 0.0279(5) Uani 1 1 d . . .
C34 C 0.5422(2) 0.2398(2) -0.08382(16) 0.0276(5) Uani 1 1 d . . .
O1 O 0.1282(2) 0.42545(19) 0.58233(14) 0.0425(4) Uani 1 1 d . . .
H1 H 0.0854 0.4802 0.602 0.064 Uiso 1 1 calc R . .
O2 O 1.02705(18) 0.39877(16) -0.62093(13) 0.0362(4) Uani 1 1 d . . .
H2A H 1.0604 0.4039 -0.5608 0.054 Uiso 1 1 calc R . .
C35 C -0.0234(7) 0.0567(7) 0.4944(6) 0.0671(19) Uani 0.5 1 d PD A -1
H35A H -0.0363 0.062 0.4216 0.081 Uiso 0.5 1 calc PR A -1
H35B H -0.0099 0.1416 0.5356 0.081 Uiso 0.5 1 calc PR A -1
Cl1 Cl -0.1878(2) -0.0575(2) 0.52944(18) 0.0743(5) Uani 0.5 1 d PD A -1
Cl2 Cl 0.1317(3) 0.0081(2) 0.51636(18) 0.0782(6) Uani 0.5 1 d PD A -1

loop_
_atom_site_aniso_label
_atom_site_aniso_U_11
_atom_site_aniso_U_22
_atom_site_aniso_U_33
_atom_site_aniso_U_23
_atom_site_aniso_U_13
_atom_site_aniso_U_12
C1 0.0242(10) 0.0307(11) 0.0263(10) 0.0047(8) 0.0066(8) 0.0071(8)
C2 0.0325(11) 0.0384(13) 0.0271(11) 0.0076(9) 0.0053(9) 0.0162(10)
C3 0.0318(11) 0.0425(13) 0.0292(11) 0.0034(10) 0.0058(9) 0.0197(10)
C4 0.0244(10) 0.0436(13) 0.0246(10) 0.0046(9) 0.0032(8) 0.0118(9)
C5 0.0321(11) 0.0399(13) 0.0290(11) 0.0097(10) 0.0028(9) 0.0143(10)
C6 0.0307(11) 0.0314(12) 0.0312(11) 0.0049(9) 0.0075(9) 0.0136(9)
C7 0.0341(12) 0.0570(16) 0.0300(12) 0.0075(11) 0.0030(9) 0.0234(12)
C8 0.0397(13) 0.0601(17) 0.0273(12) 0.0073(11) 0.0037(10) 0.0275(12)
C9 0.0498(15) 0.0669(19) 0.0246(11) 0.0055(11) 0.0032(10) 0.0327(14)
C10 0.0386(13) 0.0564(17) 0.0299(12) 0.0001(11) 0.0023(10) 0.0195(12)
C11 0.0276(10) 0.0256(11) 0.0271(11) 0.0035(8) 0.0067(8) 0.0091(8)
C12 0.0387(13) 0.0311(12) 0.0281(11) 0.0009(9) 0.0033(9) -0.0001(10)
C13 0.0327(12) 0.0351(13) 0.0343(12) 0.0085(10) 0.0079(9) 0.0014(10)
C14 0.0286(11) 0.0345(12) 0.0289(11) 0.0067(9) 0.0092(8) 0.0131(9)
C15 0.0347(12) 0.0308(12) 0.0318(12) -0.0048(9) 0.0094(9) 0.0029(10)
C16 0.0313(11) 0.0264(11) 0.0339(12) 0.0018(9) 0.0118(9) 0.0029(9)
C17 0.0301(11) 0.0380(13) 0.0328(12) 0.0055(10) 0.0085(9) 0.0110(10)
C18 0.0288(11) 0.0386(13) 0.0324(12) 0.0032(10) 0.0056(9) 0.0062(10)
C19 0.0345(12) 0.0457(15) 0.0266(11) 0.0007(10) 0.0075(9) 0.0021(11)
C20 0.0339(12) 0.0411(14) 0.0379(13) -0.0013(11) 0.0105(10) 0.0050(10)
C21 0.0233(10) 0.0320(11) 0.0241(10) 0.0019(8) 0.0047(8) 0.0093(9)
C22 0.0338(12) 0.0340(12) 0.0298(11) 0.0052(9) 0.0072(9) 0.0074(10)
C23 0.0284(12) 0.0413(14) 0.0388(13) -0.0024(11) 0.0065(10) 0.0005(10)
C24 0.0290(12) 0.0597(18) 0.0403(14) 0.0009(12) -0.0031(10) 0.0109(12)
C25 0.0421(14) 0.0578(18) 0.0399(14) 0.0123(12) -0.0023(11) 0.0181(13)
C26 0.0305(11) 0.0390(13) 0.0317(12) 0.0104(10) 0.0030(9) 0.0097(10)
C27 0.0253(10) 0.0298(11) 0.0272(10) 0.0060(9) 0.0053(8) 0.0077(9)
C28 0.0309(11) 0.0324(12) 0.0352(12) 0.0016(9) 0.0057(9) 0.0085(9)
C29 0.0422(14) 0.0336(13) 0.0391(13) -0.0011(10) -0.0048(11) 0.0022(11)
C30 0.0291(12) 0.0439(15) 0.0534(16) 0.0100(12) -0.0086(11) 0.0009(11)
C31 0.0280(12) 0.0424(15) 0.0623(17) 0.0115(13) 0.0010(11) 0.0119(11)
C32 0.0293(11) 0.0332(12) 0.0388(12) 0.0025(10) 0.0031(9) 0.0099(10)
C33 0.0287(11) 0.0277(11) 0.0280(11) 0.0048(8) 0.0048(8) 0.0093(9)
C34 0.0284(11) 0.0267(11) 0.0277(11) 0.0034(8) 0.0041(8) 0.0090(9)
O1 0.0369(9) 0.0519(11) 0.0400(10) 0.0025(8) 0.0041(7) 0.0185(8)
O2 0.0305(8) 0.0383(10) 0.0352(9) 0.0022(7) 0.0003(7) 0.0065(7)
C35 0.038(3) 0.062(4) 0.090(5) 0.018(4) 0.000(3) -0.006(3)
Cl1 0.0684(12) 0.0730(13) 0.0777(13) 0.0122(10) -0.0070(10) 0.0178(10)
Cl2 0.0769(15) 0.0864(15) 0.0878(15) 0.0356(12) 0.0194(12) 0.0377(12)

loop_
_atom_type_symbol
_atom_type_description
_atom_type_scat_dispersion_real
_atom_type_scat_dispersion_imag
_atom_type_scat_source
C C 0.0033 0.0016 'International Tables Vol C Tables 4.2.6.8 and 6.1.1.4'
H H 0 0 'International Tables Vol C Tables 4.2.6.8 and 6.1.1.4'
O O 0.0106 0.006 'International Tables Vol C Tables 4.2.6.8 and 6.1.1.4'
Cl Cl 0.1484 0.1585 'International Tables Vol C Tables 4.2.6.8 and 6.1.1.4'

loop_
_exptl_crystal_face_index_h
_exptl_crystal_face_index_k
_exptl_crystal_face_index_l
_exptl_crystal_face_perp_dist
0 0 -1 0.0262
0 0 1 0.0262
6 11 -3 0.1059
-6 -11 3 0.1059
-1 1 0 0.1313
-1 1 2 0.0669
-1 -1 2 0.0835
0 -2 1 0.1279
2 -1 0 0.1539

loop_
_geom_angle_atom_site_label_1
_geom_angle_atom_site_label_2
_geom_angle_atom_site_label_3
_geom_angle
C2 C1 C6 118.6(2)
C2 C1 C33 118.24(19)
C6 C1 C33 123.20(19)
C3 C2 C1 120.9(2)
C3 C2 H2 119.5
C1 C2 H2 119.5
C2 C3 C4 120.5(2)
C2 C3 H3 119.7
C4 C3 H3 119.7
C5 C4 C3 118.6(2)
C5 C4 C7 121.9(2)
C3 C4 C7 119.5(2)
C6 C5 C4 120.6(2)
C6 C5 H5 119.7
C4 C5 H5 119.7
C5 C6 C1 120.7(2)
C5 C6 H6 119.7
C1 C6 H6 119.7
C8 C7 C4 176.1(3)
C7 C8 C9 179.3(3)
C8 C9 C10 113.4(2)
C8 C9 H9A 108.9
C10 C9 H9A 108.9
C8 C9 H9B 108.9
C10 C9 H9B 108.9
H9A C9 H9B 107.7
O1 C10 C9 109.3(2)
O1 C10 H10A 109.8
C9 C10 H10A 109.8
O1 C10 H10B 109.8
C9 C10 H10B 109.8
H10A C10 H10B 108.3
C16 C11 C12 117.5(2)
C16 C11 C34 124.5(2)
C12 C11 C34 117.99(19)
C13 C12 C11 121.8(2)
C13 C12 H12 119.1
C11 C12 H12 119.1
C12 C13 C14 120.4(2)
C12 C13 H13 119.8
C14 C13 H13 119.8
C13 C14 C15 118.3(2)
C13 C14 C17 119.2(2)
C15 C14 C17 122.5(2)
C16 C15 C14 121.0(2)
C16 C15 H15 119.5
C14 C15 H15 119.5
C15 C16 C11 121.0(2)
C15 C16 H16 119.5
C11 C16 H16 119.5
C18 C17 C14 176.3(3)
C17 C18 C19 176.5(2)
C18 C19 C20 112.5(2)
C18 C19 H19A 109.1
C20 C19 H19A 109.1
C18 C19 H19B 109.1
C20 C19 H19B 109.1
H19A C19 H19B 107.8
O2 C20 C19 111.4(2)
O2 C20 H20A 109.3
C19 C20 H20A 109.3
O2 C20 H20B 109.3
C19 C20 H20B 109.3
H20A C20 H20B 108
C26 C21 C22 118.3(2)
C26 C21 C33 122.6(2)
C22 C21 C33 119.0(2)
C21 C22 C23 120.5(2)
C21 C22 H22 119.8
C23 C22 H22 119.8
C24 C23 C22 120.2(2)
C24 C23 H23 119.9
C22 C23 H23 119.9
C23 C24 C25 119.6(2)
C23 C24 H24 120.2
C25 C24 H24 120.2
C24 C25 C26 120.4(3)
C24 C25 H25 119.8
C26 C25 H25 119.8
C25 C26 C21 121.1(2)
C25 C26 H26 119.5
C21 C26 H26 119.5
C28 C27 C32 118.8(2)
C28 C27 C34 122.6(2)
C32 C27 C34 118.4(2)
C27 C28 C29 120.3(2)
C27 C28 H28 119.8
C29 C28 H28 119.8
C30 C29 C28 120.4(2)
C30 C29 H29 119.8
C28 C29 H29 119.8
C29 C30 C31 120.0(2)
C29 C30 H30 120
C31 C30 H30 120
C30 C31 C32 119.8(2)
C30 C31 H31 120.1
C32 C31 H31 120.1
C31 C32 C27 120.6(2)
C31 C32 H32 119.7
C27 C32 H32 119.7
C34 C33 C21 124.9(2)
C34 C33 C1 120.14(19)
C21 C33 C1 114.89(17)
C33 C34 C11 125.0(2)
C33 C34 C27 121.3(2)
C11 C34 C27 113.66(18)
C10 O1 H1 109.5
C20 O2 H2A 109.5
Cl2 C35 Cl1 108.3(4)
Cl2 C35 H35A 110
Cl1 C35 H35A 110
Cl2 C35 H35B 110
Cl1 C35 H35B 110
H35A C35 H35B 108.4

loop_
_geom_bond_atom_site_label_1
_geom_bond_atom_site_label_2
_geom_bond_distance
C1 C2 1.392(3)
C1 C6 1.393(3)
C1 C33 1.507(3)
C2 C3 1.384(3)
C2 H2 0.95
C3 C4 1.396(3)
C3 H3 0.95
C4 C5 1.395(3)
C4 C7 1.438(3)
C5 C6 1.389(3)
C5 H5 0.95
C6 H6 0.95
C7 C8 1.193(3)
C8 C9 1.467(3)
C9 C10 1.514(4)
C9 H9A 0.99
C9 H9B 0.99
C10 O1 1.423(3)
C10 H10A 0.99
C10 H10B 0.99
C11 C16 1.392(3)
C11 C12 1.394(3)
C11 C34 1.494(3)
C12 C13 1.380(3)
C12 H12 0.95
C13 C14 1.388(3)
C13 H13 0.95
C14 C15 1.392(3)
C14 C17 1.442(3)
C15 C16 1.385(3)
C15 H15 0.95
C16 H16 0.95
C17 C18 1.197(3)
C18 C19 1.464(3)
C19 C20 1.522(3)
C19 H19A 0.99
C19 H19B 0.99
C20 O2 1.427(3)
C20 H20A 0.99
C20 H20B 0.99
C21 C26 1.386(3)
C21 C22 1.392(3)
C21 C33 1.495(3)
C22 C23 1.398(3)
C22 H22 0.95
C23 C24 1.376(4)
C23 H23 0.95
C24 C25 1.377(4)
C24 H24 0.95
C25 C26 1.385(3)
C25 H25 0.95
C26 H26 0.95
C27 C28 1.387(3)
C27 C32 1.392(3)
C27 C34 1.505(3)
C28 C29 1.387(3)
C28 H28 0.95
C29 C30 1.369(4)
C29 H29 0.95
C30 C31 1.384(4)
C30 H30 0.95
C31 C32 1.385(3)
C31 H31 0.95
C32 H32 0.95
C33 C34 1.348(3)
O1 H1 0.84
O2 H2A 0.84
C35 Cl2 1.725(7)
C35 Cl1 1.815(7)
C35 H35A 0.99
C35 H35B 0.99

loop_
_geom_torsion_atom_site_label_1
_geom_torsion_atom_site_label_2
_geom_torsion_atom_site_label_3
_geom_torsion_atom_site_label_4
_geom_torsion
C6 C1 C2 C3 3.4(3)
C33 C1 C2 C3 -176.4(2)
C1 C2 C3 C4 -2.1(4)
C2 C3 C4 C5 -0.9(4)
C2 C3 C4 C7 177.8(2)
C3 C4 C5 C6 2.5(3)
C7 C4 C5 C6 -176.1(2)
C4 C5 C6 C1 -1.2(4)
C2 C1 C6 C5 -1.7(3)
C33 C1 C6 C5 178.0(2)
C5 C4 C7 C8 128(4)
C3 C4 C7 C8 -50(4)
C4 C7 C8 C9 -5E1(3)
C7 C8 C9 C10 11E1(3)
C8 C9 C10 O1 66.6(3)
C16 C11 C12 C13 0.5(4)
C34 C11 C12 C13 177.8(2)
C11 C12 C13 C14 -0.9(4)
C12 C13 C14 C15 0.7(4)
C12 C13 C14 C17 -178.8(2)
C13 C14 C15 C16 -0.2(4)
C17 C14 C15 C16 179.3(2)
C14 C15 C16 C11 -0.2(4)
C12 C11 C16 C15 0.0(3)
C34 C11 C16 C15 -177.1(2)
C13 C14 C17 C18 29(4)
C15 C14 C17 C18 -151(4)
C14 C17 C18 C19 16(8)
C17 C18 C19 C20 -6(5)
C18 C19 C20 O2 -65.1(3)
C26 C21 C22 C23 1.0(3)
C33 C21 C22 C23 177.5(2)
C21 C22 C23 C24 -0.7(4)
C22 C23 C24 C25 -0.1(4)
C23 C24 C25 C26 0.7(4)
C24 C25 C26 C21 -0.3(4)
C22 C21 C26 C25 -0.5(3)
C33 C21 C26 C25 -176.8(2)
C32 C27 C28 C29 -0.3(3)
C34 C27 C28 C29 -174.6(2)
C27 C28 C29 C30 -0.5(4)
C28 C29 C30 C31 0.7(4)
C29 C30 C31 C32 -0.1(4)
C30 C31 C32 C27 -0.6(4)
C28 C27 C32 C31 0.8(4)
C34 C27 C32 C31 175.4(2)
C26 C21 C33 C34 -54.2(3)
C22 C21 C33 C34 129.6(2)
C26 C21 C33 C1 122.4(2)
C22 C21 C33 C1 -53.9(3)
C2 C1 C33 C34 112.5(2)
C6 C1 C33 C34 -67.3(3)
C2 C1 C33 C21 -64.3(3)
C6 C1 C33 C21 116.0(2)
C21 C33 C34 C11 -3.1(4)
C1 C33 C34 C11 -179.5(2)
C21 C33 C34 C27 175.2(2)
C1 C33 C34 C27 -1.2(3)
C16 C11 C34 C33 -42.0(3)
C12 C11 C34 C33 140.9(2)
C16 C11 C34 C27 139.6(2)
C12 C11 C34 C27 -37.5(3)
C28 C27 C34 C33 -61.4(3)
C32 C27 C34 C33 124.2(2)
C28 C27 C34 C11 117.0(2)
C32 C27 C34 C11 -57.4(3)
